data_1517122
loop_
_publ_author_name
'Fupeng Zhai'
'Mingli Deng'
'Yun Ling'
'Zhenxia Chen'
'Linhong Weng'
'Yaming Zhou'

_publ_section_title
;
 Syntheses, structures and magnetic properties of two isostructural
 metal-phosphonate frameworks
;
_journal_name_full
;
Inorganica Chimica Acta
;
_journal_page_first 104
_journal_page_last 108
_journal_volume 402
_journal_year 2013
_chemical_formula_moiety 'C48 H38 Mn5 N18 O18 P6'
_chemical_formula_sum 'C48 H38 Mn5 N18 O18 P6'
_chemical_formula_weight 1615.48
_space_group_IT_number 14
_symmetry_cell_setting monoclinic
_symmetry_space_group_name_Hall '-P 2yn'
_symmetry_space_group_name_H-M 'P 1 21/n 1'
_atom_sites_solution_hydrogens geom
_atom_sites_solution_primary direct
_atom_sites_solution_secondary difmap
_cell_angle_alpha 90.00
_cell_angle_beta 93.474(4)
_cell_angle_gamma 90.00
_cell_formula_units_Z 2
_cell_length_a 9.565(4)
_cell_length_b 26.466(10)
_cell_length_c 11.532(4)
_cell_measurement_reflns_used 938
_cell_measurement_temperature 293(2)
_cell_measurement_theta_max 27.399
_cell_measurement_theta_min 3.078
_cell_volume 2913.9(19)
_computing_cell_refinement 'Bruker SMART'
_computing_data_collection 'Bruker SMART'
_computing_data_reduction 'Bruker SHELXTL'
_computing_molecular_graphics 'Bruker SHELXTL'
_computing_publication_material 'Bruker SHELXTL'
_computing_structure_refinement 'SHELXL-97 (Sheldrick, 1997)'
_computing_structure_solution 'SHELXS-97 (Sheldrick, 1990)'
_diffrn_ambient_temperature 293(2)
_diffrn_measured_fraction_theta_full 0.997
_diffrn_measured_fraction_theta_max 0.997
_diffrn_measurement_device_type 'CCD area detector'
_diffrn_measurement_method 'phi and omega scans'
_diffrn_radiation_monochromator graphite
_diffrn_radiation_source 'fine-focus sealed tube'
_diffrn_radiation_type MoK\a
_diffrn_radiation_wavelength 0.71073
_diffrn_reflns_av_R_equivalents 0.0356
_diffrn_reflns_av_sigmaI/netI 0.0355
_diffrn_reflns_limit_h_max 11
_diffrn_reflns_limit_h_min -11
_diffrn_reflns_limit_k_max 31
_diffrn_reflns_limit_k_min -24
_diffrn_reflns_limit_l_max 12
_diffrn_reflns_limit_l_min -13
_diffrn_reflns_number 12198
_diffrn_reflns_theta_full 25.20
_diffrn_reflns_theta_max 25.20
_diffrn_reflns_theta_min 1.54
_exptl_absorpt_coefficient_mu 1.309
_exptl_absorpt_correction_T_max 0.8587
_exptl_absorpt_correction_T_min 0.8278
_exptl_absorpt_correction_type multi-scan
_exptl_absorpt_process_details sadabs
_exptl_crystal_colour colorless
_exptl_crystal_density_diffrn 1.841
_exptl_crystal_density_method 'not measured'
_exptl_crystal_description sheet
_exptl_crystal_F_000 1622
_exptl_crystal_size_max 0.15
_exptl_crystal_size_mid 0.15
_exptl_crystal_size_min 0.12
_refine_diff_density_max 0.653
_refine_diff_density_min -0.496
_refine_diff_density_rms 0.084
_refine_ls_extinction_method none
_refine_ls_goodness_of_fit_ref 1.010
_refine_ls_hydrogen_treatment constr
_refine_ls_matrix_type full
_refine_ls_number_parameters 430
_refine_ls_number_reflns 5235
_refine_ls_number_restraints 0
_refine_ls_restrained_S_all 1.010
_refine_ls_R_factor_all 0.0373
_refine_ls_R_factor_gt 0.0319
_refine_ls_shift/su_max 0.001
_refine_ls_shift/su_mean 0.000
_refine_ls_structure_factor_coef Fsqd
_refine_ls_weighting_details 'calc w=1/[\s^2^(Fo^2^)+(0.0558P)^2^+0.1160P] where P=(Fo^2^+2Fc^2^)/3'
_refine_ls_weighting_scheme calc
_refine_ls_wR_factor_gt 0.0815
_refine_ls_wR_factor_ref 0.0836
_reflns_number_gt 4603
_reflns_number_total 5235
_reflns_threshold_expression >2sigma(I)
_cod_data_source_file ICA-2013-402-104-108-2.cif
_cod_data_source_block a10914d
_cod_depositor_comments
;
The following automatic conversions were performed:

'_symmetry_cell_setting' value 'Monoclinic' changed to 'monoclinic'
according to the built-in table from CIF Core dictionary named
'cif_core.dic' version 2.4.1 from 2010-06-29.

Automatic conversion script
Id: cif_fix_values 2281 2013-09-26 08:29:07Z andrius 
;
_cod_original_cell_volume 2914.0(19)
_cod_original_sg_symbol_H-M P2(1)/n
_cod_database_code 1517122

loop_
_symmetry_equiv_pos_as_xyz
'x, y, z'
'-x+1/2, y+1/2, -z+1/2'
'-x, -y, -z'
'x-1/2, -y-1/2, z-1/2'

loop_
_atom_site_label
_atom_site_type_symbol
_atom_site_fract_x
_atom_site_fract_y
_atom_site_fract_z
_atom_site_U_iso_or_equiv
_atom_site_adp_type
_atom_site_occupancy
_atom_site_symmetry_multiplicity
_atom_site_calc_flag
_atom_site_refinement_flags
Mn1 Mn 0.5000 0.0000 1.0000 0.01753(12) Uani 1 2 d S
Mn2 Mn 0.11180(3) 0.091370(12) 0.94942(3) 0.01772(10) Uani 1 1 d .
Mn3 Mn 0.27872(4) -0.116801(13) 1.06419(3) 0.02105(11) Uani 1 1 d .
O1 O 0.32986(15) -0.05361(6) 0.95261(13) 0.0216(3) Uani 1 1 d .
O2 O 0.08879(16) -0.07425(6) 0.98359(14) 0.0247(4) Uani 1 1 d .
O3 O 0.14027(18) 0.01440(6) 0.90761(15) 0.0284(4) Uani 1 1 d .
O4 O 0.07031(17) 0.16656(6) 1.01634(15) 0.0305(4) Uani 1 1 d .
O5 O -0.0282(2) 0.25350(6) 0.97108(15) 0.0357(4) Uani 1 1 d .
H5A H -0.0287 0.2487 0.9008 0.043 Uiso 1 1 calc R
O6 O -0.19523(17) 0.18229(6) 1.00324(16) 0.0328(4) Uani 1 1 d .
O7 O 0.44911(17) 0.04345(6) 0.85412(13) 0.0259(4) Uani 1 1 d .
O8 O 0.53983(16) 0.13237(6) 0.84114(14) 0.0262(4) Uani 1 1 d .
O9 O 0.28206(16) 0.11846(6) 0.86069(14) 0.0243(4) Uani 1 1 d .
N1 N 0.1693(2) -0.10934(9) 0.22676(18) 0.0346(5) Uani 1 1 d .
N2 N 0.0256(2) -0.10403(8) 0.22566(17) 0.0267(5) Uani 1 1 d .
N3 N 0.1128(2) -0.09966(9) 0.40591(17) 0.0298(5) Uani 1 1 d .
N4 N -0.0295(2) 0.26172(9) 1.7293(2) 0.0374(5) Uani 1 1 d .
N5 N -0.0735(3) 0.30885(9) 1.6939(2) 0.0431(6) Uani 1 1 d .
N6 N -0.0456(2) 0.26314(8) 1.53870(18) 0.0304(5) Uani 1 1 d .
N7 N 0.3558(2) 0.04405(8) 0.12491(17) 0.0296(5) Uani 1 1 d .
N8 N 0.2492(2) 0.07947(8) 0.11412(16) 0.0240(4) Uani 1 1 d .
N9 N 0.3226(2) 0.07501(8) 0.29695(16) 0.0249(4) Uani 1 1 d .
P1 P 0.17782(6) -0.04013(2) 0.91114(5) 0.01826(14) Uani 1 1 d .
P2 P -0.04948(7) 0.20129(2) 1.03531(5) 0.02443(15) Uani 1 1 d .
P3 P 0.41526(6) 0.09709(2) 0.81727(5) 0.01823(14) Uani 1 1 d .
C1 C 0.1570(2) -0.06186(9) 0.76182(19) 0.0218(5) Uani 1 1 d .
C2 C 0.2474(3) -0.09630(11) 0.7144(2) 0.0357(6) Uani 1 1 d .
H2 H 0.3197 -0.1103 0.7616 0.043 Uiso 1 1 calc R
C3 C 0.2321(3) -0.11026(12) 0.5981(2) 0.0402(7) Uani 1 1 d .
H3 H 0.2929 -0.1335 0.5675 0.048 Uiso 1 1 calc R
C4 C 0.1254(3) -0.08907(10) 0.5290(2) 0.0281(6) Uani 1 1 d .
C5 C 0.0317(3) -0.05611(10) 0.5737(2) 0.0296(6) Uani 1 1 d .
H5 H -0.0421 -0.0431 0.5266 0.036 Uiso 1 1 calc R
C6 C 0.0480(3) -0.04236(10) 0.6897(2) 0.0285(6) Uani 1 1 d .
H6 H -0.0148 -0.0198 0.7198 0.034 Uiso 1 1 calc R
C7 C -0.0049(3) -0.09826(10) 0.3333(2) 0.0284(6) Uani 1 1 d .
H7 H -0.0950 -0.0938 0.3575 0.034 Uiso 1 1 calc R
C8 C 0.2190(3) -0.10670(12) 0.3346(2) 0.0388(7) Uani 1 1 d .
H8 H 0.3132 -0.1093 0.3590 0.047 Uiso 1 1 calc R
C9 C -0.0451(2) 0.22062(9) 1.1859(2) 0.0242(5) Uani 1 1 d .
C10 C 0.0779(3) 0.22379(11) 1.2538(2) 0.0377(7) Uani 1 1 d .
H10 H 0.1621 0.2167 1.2209 0.045 Uiso 1 1 calc R
C11 C 0.0796(3) 0.23732(12) 1.3705(2) 0.0392(7) Uani 1 1 d .
H11 H 0.1637 0.2390 1.4152 0.047 Uiso 1 1 calc R
C12 C -0.0441(3) 0.24804(10) 1.4184(2) 0.0298(6) Uani 1 1 d .
C13 C -0.1691(3) 0.24674(14) 1.3521(3) 0.0494(8) Uani 1 1 d .
H13 H -0.2527 0.2555 1.3841 0.059 Uiso 1 1 calc R
C14 C -0.1678(3) 0.23213(13) 1.2369(3) 0.0469(8) Uani 1 1 d .
H14 H -0.2522 0.2300 1.1927 0.056 Uiso 1 1 calc R
C15 C -0.0843(3) 0.30837(11) 1.5806(2) 0.0431(7) Uani 1 1 d .
H15 H -0.1148 0.3356 1.5348 0.052 Uiso 1 1 calc R
C16 C -0.0145(3) 0.23560(11) 1.6347(2) 0.0415(7) Uani 1 1 d .
H16 H 0.0143 0.2020 1.6339 0.050 Uiso 1 1 calc R
C17 C 0.3861(2) 0.09257(8) 0.65972(19) 0.0194(5) Uani 1 1 d .
C18 C 0.3532(2) 0.04577(9) 0.6101(2) 0.0242(5) Uani 1 1 d .
H18 H 0.3455 0.0178 0.6579 0.029 Uiso 1 1 calc R
C19 C 0.3317(3) 0.04005(9) 0.4907(2) 0.0260(5) Uani 1 1 d .
H19 H 0.3122 0.0084 0.4585 0.031 Uiso 1 1 calc R
C20 C 0.3397(2) 0.08203(9) 0.42067(19) 0.0228(5) Uani 1 1 d .
C21 C 0.3691(3) 0.12927(9) 0.4664(2) 0.0295(6) Uani 1 1 d .
H21 H 0.3735 0.1573 0.4181 0.035 Uiso 1 1 calc R
C22 C 0.3921(3) 0.13421(9) 0.5861(2) 0.0275(5) Uani 1 1 d .
H22 H 0.4118 0.1659 0.6177 0.033 Uiso 1 1 calc R
C23 C 0.2331(3) 0.09758(9) 0.21772(19) 0.0241(5) Uani 1 1 d .
H23 H 0.1690 0.1225 0.2347 0.029 Uiso 1 1 calc R
C24 C 0.3951(3) 0.04193(10) 0.2349(2) 0.0347(6) Uani 1 1 d .
H24 H 0.4642 0.0204 0.2666 0.042 Uiso 1 1 calc R

loop_
_atom_site_aniso_label
_atom_site_aniso_U_11
_atom_site_aniso_U_22
_atom_site_aniso_U_33
_atom_site_aniso_U_23
_atom_site_aniso_U_13
_atom_site_aniso_U_12
Mn1 0.0214(2) 0.0205(3) 0.0105(2) 0.00115(18) -0.00041(19) 0.00088(19)
Mn2 0.01975(18) 0.02156(19) 0.01178(18) -0.00090(13) 0.00042(13) 0.00148(13)
Mn3 0.02247(19) 0.0261(2) 0.01436(19) -0.00023(14) -0.00078(14) 0.00124(14)
O1 0.0200(8) 0.0258(9) 0.0183(8) -0.0002(7) -0.0035(6) -0.0008(6)
O2 0.0236(8) 0.0291(9) 0.0217(9) 0.0032(7) 0.0041(7) 0.0004(7)
O3 0.0322(9) 0.0241(9) 0.0282(10) -0.0016(7) -0.0018(7) 0.0026(7)
O4 0.0298(9) 0.0272(9) 0.0345(10) -0.0101(8) 0.0021(8) 0.0035(7)
O5 0.0580(12) 0.0278(10) 0.0210(10) -0.0014(7) 0.0016(8) 0.0017(9)
O6 0.0300(9) 0.0317(10) 0.0355(11) -0.0104(8) -0.0082(8) 0.0055(8)
O7 0.0351(9) 0.0286(9) 0.0136(8) 0.0031(7) -0.0009(7) 0.0063(7)
O8 0.0229(8) 0.0333(9) 0.0219(9) 0.0024(7) -0.0027(7) -0.0013(7)
O9 0.0241(8) 0.0288(9) 0.0206(9) 0.0016(7) 0.0066(7) 0.0028(7)
N1 0.0256(11) 0.0623(16) 0.0159(11) -0.0020(10) 0.0005(9) 0.0068(10)
N2 0.0230(10) 0.0405(12) 0.0165(10) -0.0016(9) -0.0003(8) 0.0038(9)
N3 0.0277(11) 0.0499(14) 0.0115(10) -0.0037(9) -0.0014(8) 0.0030(10)
N4 0.0426(13) 0.0439(14) 0.0260(12) 0.0032(10) 0.0028(10) -0.0007(11)
N5 0.0589(16) 0.0459(15) 0.0251(13) -0.0019(11) 0.0071(11) 0.0130(12)
N6 0.0392(12) 0.0319(12) 0.0202(11) -0.0017(9) 0.0017(9) 0.0013(10)
N7 0.0322(11) 0.0410(13) 0.0150(10) -0.0043(9) -0.0027(9) 0.0146(10)
N8 0.0272(10) 0.0289(11) 0.0155(10) -0.0006(8) -0.0014(8) 0.0054(9)
N9 0.0302(11) 0.0323(11) 0.0116(10) -0.0030(8) -0.0030(8) 0.0060(9)
P1 0.0212(3) 0.0204(3) 0.0130(3) -0.0016(2) 0.0003(2) 0.0006(2)
P2 0.0297(3) 0.0221(3) 0.0212(3) -0.0054(2) -0.0010(3) 0.0031(3)
P3 0.0205(3) 0.0238(3) 0.0103(3) 0.0016(2) 0.0002(2) 0.0018(2)
C1 0.0262(12) 0.0260(13) 0.0131(11) 0.0017(9) 0.0001(9) -0.0006(10)
C2 0.0401(15) 0.0459(17) 0.0202(14) -0.0051(12) -0.0069(11) 0.0183(13)
C3 0.0431(16) 0.0557(19) 0.0213(14) -0.0098(13) -0.0030(12) 0.0214(14)
C4 0.0306(13) 0.0404(15) 0.0133(12) -0.0027(10) 0.0003(10) -0.0018(11)
C5 0.0292(13) 0.0409(15) 0.0178(13) 0.0019(11) -0.0063(10) 0.0057(11)
C6 0.0281(13) 0.0328(14) 0.0245(13) -0.0041(11) 0.0002(10) 0.0062(11)
C7 0.0226(12) 0.0436(15) 0.0188(13) -0.0026(11) 0.0010(10) 0.0013(11)
C8 0.0222(13) 0.075(2) 0.0187(14) -0.0032(13) -0.0026(10) 0.0080(13)
C9 0.0272(13) 0.0228(13) 0.0225(13) -0.0023(10) 0.0006(10) 0.0019(10)
C10 0.0266(13) 0.0525(18) 0.0344(16) -0.0168(13) 0.0052(11) 0.0015(12)
C11 0.0308(14) 0.0546(18) 0.0312(15) -0.0143(13) -0.0058(12) 0.0031(13)
C12 0.0368(14) 0.0327(15) 0.0200(13) -0.0041(10) 0.0026(11) -0.0015(11)
C13 0.0302(15) 0.088(3) 0.0306(16) -0.0134(16) 0.0068(12) 0.0078(15)
C14 0.0295(15) 0.082(2) 0.0284(16) -0.0135(15) -0.0039(12) 0.0046(15)
C15 0.066(2) 0.0408(17) 0.0230(14) 0.0010(12) 0.0079(13) 0.0161(15)
C16 0.0627(19) 0.0317(15) 0.0294(16) 0.0018(12) -0.0020(14) 0.0018(14)
C17 0.0193(11) 0.0258(12) 0.0130(11) 0.0013(9) 0.0007(9) 0.0035(9)
C18 0.0316(13) 0.0229(12) 0.0175(12) 0.0057(9) -0.0025(10) 0.0007(10)
C19 0.0351(13) 0.0242(13) 0.0181(12) -0.0033(10) -0.0039(10) 0.0017(10)
C20 0.0266(12) 0.0303(13) 0.0113(11) 0.0004(10) -0.0009(9) 0.0037(10)
C21 0.0456(15) 0.0281(14) 0.0147(12) 0.0044(10) 0.0003(11) 0.0018(11)
C22 0.0430(15) 0.0222(12) 0.0169(12) -0.0003(10) -0.0010(11) -0.0005(11)
C23 0.0324(13) 0.0258(13) 0.0137(12) -0.0011(9) -0.0006(10) 0.0061(10)
C24 0.0383(15) 0.0461(16) 0.0188(13) -0.0045(11) -0.0043(11) 0.0194(13)

loop_
_atom_type_symbol
_atom_type_description
_atom_type_scat_dispersion_real
_atom_type_scat_dispersion_imag
_atom_type_scat_source
C C 0.0033 0.0016 'International Tables Vol C Tables 4.2.6.8 and 6.1.1.4'
H H 0.0000 0.0000 'International Tables Vol C Tables 4.2.6.8 and 6.1.1.4'
N N 0.0061 0.0033 'International Tables Vol C Tables 4.2.6.8 and 6.1.1.4'
O O 0.0106 0.0060 'International Tables Vol C Tables 4.2.6.8 and 6.1.1.4'
P P 0.1023 0.0942 'International Tables Vol C Tables 4.2.6.8 and 6.1.1.4'
Mn Mn 0.3368 0.7283 'International Tables Vol C Tables 4.2.6.8 and 6.1.1.4'

loop_
_geom_angle_atom_site_label_1
_geom_angle_atom_site_label_2
_geom_angle_atom_site_label_3
_geom_angle
_geom_angle_site_symmetry_1
_geom_angle_site_symmetry_3
O7 Mn1 O7 180.00(7) . 3_657
O7 Mn1 O1 91.28(6) . .
O7 Mn1 O1 88.72(6) 3_657 .
O7 Mn1 O1 88.72(6) . 3_657
O7 Mn1 O1 91.28(6) 3_657 3_657
O1 Mn1 O1 180.00(8) . 3_657
O7 Mn1 N7 95.97(7) . 1_556
O7 Mn1 N7 84.03(7) 3_657 1_556
O1 Mn1 N7 91.10(7) . 1_556
O1 Mn1 N7 88.90(7) 3_657 1_556
O7 Mn1 N7 84.03(7) . 3_656
O7 Mn1 N7 95.97(7) 3_657 3_656
O1 Mn1 N7 88.90(7) . 3_656
O1 Mn1 N7 91.10(7) 3_657 3_656
N7 Mn1 N7 180.0 1_556 3_656
O9 Mn2 O3 95.93(7) . .
O9 Mn2 O2 167.82(6) . 3_557
O3 Mn2 O2 90.51(7) . 3_557
O9 Mn2 O4 91.38(7) . .
O3 Mn2 O4 171.48(7) . .
O2 Mn2 O4 83.12(6) 3_557 .
O9 Mn2 N8 91.63(7) . 1_556
O3 Mn2 N8 88.92(7) . 1_556
O2 Mn2 N8 98.84(7) 3_557 1_556
O4 Mn2 N8 86.50(7) . 1_556
O9 Mn2 N2 86.73(7) . 3_556
O3 Mn2 N2 90.83(7) . 3_556
O2 Mn2 N2 82.84(7) 3_557 3_556
O4 Mn2 N2 93.97(7) . 3_556
N8 Mn2 N2 178.30(7) 1_556 3_556
O8 Mn3 O6 109.48(7) 3_657 3_557
O8 Mn3 O1 104.88(6) 3_657 .
O6 Mn3 O1 121.47(7) 3_557 .
O8 Mn3 N1 89.73(8) 3_657 1_556
O6 Mn3 N1 101.80(8) 3_557 1_556
O1 Mn3 N1 124.45(8) . 1_556
O8 Mn3 O2 161.49(7) 3_657 .
O6 Mn3 O2 88.89(7) 3_557 .
O1 Mn3 O2 65.42(6) . .
N1 Mn3 O2 84.00(7) 1_556 .
P1 O1 Mn3 96.84(8) . .
P1 O1 Mn1 126.55(9) . .
Mn3 O1 Mn1 122.39(7) . .
P1 O2 Mn2 149.11(10) . 3_557
P1 O2 Mn3 93.33(8) . .
Mn2 O2 Mn3 116.91(7) 3_557 .
P1 O3 Mn2 164.32(11) . .
P2 O4 Mn2 140.41(11) . .
P2 O5 H5A 109.5 . .
P2 O6 Mn3 135.33(10) . 3_557
P3 O7 Mn1 141.79(10) . .
P3 O8 Mn3 127.16(10) . 3_657
P3 O9 Mn2 136.85(10) . .
C8 N1 N2 107.9(2) . .
C8 N1 Mn3 130.47(18) . 1_554
N2 N1 Mn3 121.56(15) . 1_554
C7 N2 N1 106.46(19) . .
C7 N2 Mn2 130.76(17) . 3_556
N1 N2 Mn2 121.57(15) . 3_556
C8 N3 C7 104.6(2) . .
C8 N3 C4 126.9(2) . .
C7 N3 C4 128.0(2) . .
C16 N4 N5 106.3(2) . .
C15 N5 N4 107.1(2) . .
C16 N6 C15 103.7(2) . .
C16 N6 C12 128.8(2) . .
C15 N6 C12 127.4(2) . .
C24 N7 N8 106.50(19) . .
C24 N7 Mn1 115.35(16) . 1_554
N8 N7 Mn1 137.16(14) . 1_554
C23 N8 N7 107.06(18) . .
C23 N8 Mn2 128.46(16) . 1_554
N7 N8 Mn2 123.77(14) . 1_554
C24 N9 C23 104.7(2) . .
C24 N9 C20 125.4(2) . .
C23 N9 C20 129.9(2) . .
O3 P1 O2 116.60(10) . .
O3 P1 O1 116.99(9) . .
O2 P1 O1 103.89(9) . .
O3 P1 C1 105.61(10) . .
O2 P1 C1 107.41(10) . .
O1 P1 C1 105.53(10) . .
O4 P2 O6 117.70(10) . .
O4 P2 O5 110.24(11) . .
O6 P2 O5 108.59(11) . .
O4 P2 C9 109.95(11) . .
O6 P2 C9 107.29(11) . .
O5 P2 C9 101.87(10) . .
O9 P3 O7 115.48(10) . .
O9 P3 O8 112.16(10) . .
O7 P3 O8 111.87(10) . .
O9 P3 C17 105.89(10) . .
O7 P3 C17 103.63(10) . .
O8 P3 C17 106.88(10) . .
C2 C1 C6 118.0(2) . .
C2 C1 P1 123.03(18) . .
C6 C1 P1 118.98(18) . .
C3 C2 C1 121.4(2) . .
C3 C2 H2 119.3 . .
C1 C2 H2 119.3 . .
C4 C3 C2 118.8(2) . .
C4 C3 H3 120.6 . .
C2 C3 H3 120.6 . .
C5 C4 C3 121.4(2) . .
C5 C4 N3 118.3(2) . .
C3 C4 N3 120.3(2) . .
C4 C5 C6 119.4(2) . .
C4 C5 H5 120.3 . .
C6 C5 H5 120.3 . .
C5 C6 C1 121.0(2) . .
C5 C6 H6 119.5 . .
C1 C6 H6 119.5 . .
N2 C7 N3 111.0(2) . .
N2 C7 H7 124.5 . .
N3 C7 H7 124.5 . .
N1 C8 N3 110.0(2) . .
N1 C8 H8 125.0 . .
N3 C8 H8 125.0 . .
C10 C9 C14 117.7(2) . .
C10 C9 P2 122.20(18) . .
C14 C9 P2 120.13(19) . .
C9 C10 C11 121.7(2) . .
C9 C10 H10 119.1 . .
C11 C10 H10 119.1 . .
C12 C11 C10 119.0(2) . .
C12 C11 H11 120.5 . .
C10 C11 H11 120.5 . .
C11 C12 C13 120.9(2) . .
C11 C12 N6 120.3(2) . .
C13 C12 N6 118.7(2) . .
C12 C13 C14 118.7(3) . .
C12 C13 H13 120.6 . .
C14 C13 H13 120.6 . .
C9 C14 C13 121.9(3) . .
C9 C14 H14 119.0 . .
C13 C14 H14 119.0 . .
N5 C15 N6 111.1(3) . .
N5 C15 H15 124.4 . .
N6 C15 H15 124.4 . .
N4 C16 N6 111.8(3) . .
N4 C16 H16 124.1 . .
N6 C16 H16 124.1 . .
C18 C17 C22 118.0(2) . .
C18 C17 P3 118.99(17) . .
C22 C17 P3 123.00(18) . .
C19 C18 C17 121.4(2) . .
C19 C18 H18 119.3 . .
C17 C18 H18 119.3 . .
C20 C19 C18 118.9(2) . .
C20 C19 H19 120.6 . .
C18 C19 H19 120.6 . .
C19 C20 C21 121.6(2) . .
C19 C20 N9 118.0(2) . .
C21 C20 N9 120.3(2) . .
C20 C21 C22 118.8(2) . .
C20 C21 H21 120.6 . .
C22 C21 H21 120.6 . .
C21 C22 C17 121.3(2) . .
C21 C22 H22 119.3 . .
C17 C22 H22 119.3 . .
N8 C23 N9 110.6(2) . .
N8 C23 H23 124.7 . .
N9 C23 H23 124.7 . .
N7 C24 N9 111.2(2) . .
N7 C24 H24 124.4 . .
N9 C24 H24 124.4 . .

loop_
_geom_bond_atom_site_label_1
_geom_bond_atom_site_label_2
_geom_bond_distance
_geom_bond_site_symmetry_2
Mn1 O7 2.0712(16) .
Mn1 O7 2.0712(16) 3_657
Mn1 O1 2.2029(16) .
Mn1 O1 2.2029(16) 3_657
Mn1 N7 2.362(2) 1_556
Mn1 N7 2.362(2) 3_656
Mn2 O9 2.1012(17) .
Mn2 O3 2.1147(18) .
Mn2 O2 2.1594(17) 3_557
Mn2 O4 2.1796(18) .
Mn2 N8 2.265(2) 1_556
Mn2 N2 2.365(2) 3_556
Mn3 O8 2.0358(17) 3_657
Mn3 O6 2.0424(18) 3_557
Mn3 O1 2.1836(17) .
Mn3 N1 2.211(2) 1_556
Mn3 O2 2.2865(17) .
O1 P1 1.5449(16) .
O2 P1 1.5249(17) .
O2 Mn2 2.1594(17) 3_557
O3 P1 1.4872(18) .
O4 P2 1.4952(18) .
O5 P2 1.5867(19) .
O5 H5A 0.8200 .
O6 P2 1.5069(18) .
O6 Mn3 2.0424(18) 3_557
O7 P3 1.5113(17) .
O8 P3 1.5256(17) .
O8 Mn3 2.0358(17) 3_657
O9 P3 1.5070(17) .
N1 C8 1.306(3) .
N1 N2 1.381(3) .
N1 Mn3 2.211(2) 1_554
N2 C7 1.302(3) .
N2 Mn2 2.365(2) 3_556
N3 C8 1.357(3) .
N3 C7 1.362(3) .
N3 C4 1.445(3) .
N4 C16 1.306(4) .
N4 N5 1.371(3) .
N5 C15 1.303(4) .
N6 C16 1.344(3) .
N6 C15 1.351(3) .
N6 C12 1.445(3) .
N7 C24 1.303(3) .
N7 N8 1.385(3) .
N7 Mn1 2.362(2) 1_554
N8 C23 1.305(3) .
N8 Mn2 2.265(2) 1_554
N9 C24 1.348(3) .
N9 C23 1.353(3) .
N9 C20 1.438(3) .
P1 C1 1.815(2) .
P2 C9 1.808(3) .
P3 C17 1.825(2) .
C1 C2 1.391(3) .
C1 C6 1.393(3) .
C2 C3 1.391(4) .
C2 H2 0.9300 .
C3 C4 1.375(4) .
C3 H3 0.9300 .
C4 C5 1.373(4) .
C5 C6 1.385(3) .
C5 H5 0.9300 .
C6 H6 0.9300 .
C7 H7 0.9300 .
C8 H8 0.9300 .
C9 C10 1.376(4) .
C9 C14 1.378(4) .
C10 C11 1.392(4) .
C10 H10 0.9300 .
C11 C12 1.366(4) .
C11 H11 0.9300 .
C12 C13 1.381(4) .
C13 C14 1.384(4) .
C13 H13 0.9300 .
C14 H14 0.9300 .
C15 H15 0.9300 .
C16 H16 0.9300 .
C17 C18 1.392(3) .
C17 C22 1.394(3) .
C18 C19 1.388(3) .
C18 H18 0.9300 .
C19 C20 1.379(3) .
C19 H19 0.9300 .
C20 C21 1.379(3) .
C21 C22 1.391(3) .
C21 H21 0.9300 .
C22 H22 0.9300 .
C23 H23 0.9300 .
C24 H24 0.9300 .

loop_
_geom_hbond_atom_site_label_D
_geom_hbond_atom_site_label_H
_geom_hbond_atom_site_label_A
_geom_hbond_distance_DH
_geom_hbond_distance_HA
_geom_hbond_distance_DA
_geom_hbond_angle_DHA
_geom_hbond_site_symmetry_A
O5 H5A N4 0.82 2.01 2.796(3) 161.2 1_554

loop_
_geom_torsion_atom_site_label_1
_geom_torsion_atom_site_label_2
_geom_torsion_atom_site_label_3
_geom_torsion_atom_site_label_4
_geom_torsion
_geom_torsion_site_symmetry_1
_geom_torsion_site_symmetry_4
O8 Mn3 O1 P1 -167.87(8) 3_657 .
O6 Mn3 O1 P1 67.58(10) 3_557 .
N1 Mn3 O1 P1 -67.71(10) 1_556 .
O2 Mn3 O1 P1 -4.66(7) . .
O8 Mn3 O1 Mn1 -26.03(10) 3_657 .
O6 Mn3 O1 Mn1 -150.58(8) 3_557 .
N1 Mn3 O1 Mn1 74.13(11) 1_556 .
O2 Mn3 O1 Mn1 137.18(10) . .
O7 Mn1 O1 P1 -45.44(11) . .
O7 Mn1 O1 P1 134.56(11) 3_657 .
O1 Mn1 O1 P1 176(100) 3_657 .
N7 Mn1 O1 P1 50.56(12) 1_556 .
N7 Mn1 O1 P1 -129.44(12) 3_656 .
O7 Mn1 O1 Mn3 -175.66(9) . .
O7 Mn1 O1 Mn3 4.34(9) 3_657 .
O1 Mn1 O1 Mn3 46(100) 3_657 .
N7 Mn1 O1 Mn3 -79.66(9) 1_556 .
N7 Mn1 O1 Mn3 100.34(9) 3_656 .
O8 Mn3 O2 P1 66.3(2) 3_657 .
O6 Mn3 O2 P1 -120.97(9) 3_557 .
O1 Mn3 O2 P1 4.70(7) . .
N1 Mn3 O2 P1 137.04(10) 1_556 .
O8 Mn3 O2 Mn2 -107.2(2) 3_657 3_557
O6 Mn3 O2 Mn2 65.59(9) 3_557 3_557
O1 Mn3 O2 Mn2 -168.74(10) . 3_557
N1 Mn3 O2 Mn2 -36.40(9) 1_556 3_557
O9 Mn2 O3 P1 101.1(4) . .
O2 Mn2 O3 P1 -89.2(4) 3_557 .
O4 Mn2 O3 P1 -47.8(7) . .
N8 Mn2 O3 P1 9.6(4) 1_556 .
N2 Mn2 O3 P1 -172.1(4) 3_556 .
O9 Mn2 O4 P2 137.06(18) . .
O3 Mn2 O4 P2 -73.9(5) . .
O2 Mn2 O4 P2 -32.04(17) 3_557 .
N8 Mn2 O4 P2 -131.39(18) 1_556 .
N2 Mn2 O4 P2 50.25(18) 3_556 .
O7 Mn1 O7 P3 -138(100) 3_657 .
O1 Mn1 O7 P3 127.35(17) . .
O1 Mn1 O7 P3 -52.65(17) 3_657 .
N7 Mn1 O7 P3 36.11(18) 1_556 .
N7 Mn1 O7 P3 -143.89(18) 3_656 .
O3 Mn2 O9 P3 -20.84(16) . .
O2 Mn2 O9 P3 -142.4(3) 3_557 .
O4 Mn2 O9 P3 154.77(15) . .
N8 Mn2 O9 P3 68.23(15) 1_556 .
N2 Mn2 O9 P3 -111.34(15) 3_556 .
C8 N1 N2 C7 0.2(3) . .
Mn3 N1 N2 C7 -177.12(17) 1_554 .
C8 N1 N2 Mn2 168.87(19) . 3_556
Mn3 N1 N2 Mn2 -8.4(3) 1_554 3_556
C16 N4 N5 C15 0.8(3) . .
C24 N7 N8 C23 1.7(3) . .
Mn1 N7 N8 C23 -165.83(19) 1_554 .
C24 N7 N8 Mn2 -169.40(18) . 1_554
Mn1 N7 N8 Mn2 23.1(3) 1_554 1_554
Mn2 O3 P1 O2 73.3(4) . .
Mn2 O3 P1 O1 -50.5(4) . .
Mn2 O3 P1 C1 -167.5(4) . .
Mn2 O2 P1 O3 32.0(2) 3_557 .
Mn3 O2 P1 O3 -136.52(9) . .
Mn2 O2 P1 O1 162.33(18) 3_557 .
Mn3 O2 P1 O1 -6.23(9) . .
Mn2 O2 P1 C1 -86.2(2) 3_557 .
Mn3 O2 P1 C1 105.29(9) . .
Mn3 O1 P1 O3 136.62(9) . .
Mn1 O1 P1 O3 -2.89(15) . .
Mn3 O1 P1 O2 6.56(9) . .
Mn1 O1 P1 O2 -132.95(11) . .
Mn3 O1 P1 C1 -106.31(9) . .
Mn1 O1 P1 C1 114.18(12) . .
Mn2 O4 P2 O6 1.5(2) . .
Mn2 O4 P2 O5 -123.73(17) . .
Mn2 O4 P2 C9 124.74(17) . .
Mn3 O6 P2 O4 0.1(2) 3_557 .
Mn3 O6 P2 O5 126.13(15) 3_557 .
Mn3 O6 P2 C9 -124.49(16) 3_557 .
Mn2 O9 P3 O7 -7.57(18) . .
Mn2 O9 P3 O8 -137.33(14) . .
Mn2 O9 P3 C17 106.45(15) . .
Mn1 O7 P3 O9 -64.82(19) . .
Mn1 O7 P3 O8 65.07(19) . .
Mn1 O7 P3 C17 179.86(16) . .
Mn3 O8 P3 O9 121.03(12) 3_657 .
Mn3 O8 P3 O7 -10.57(15) 3_657 .
Mn3 O8 P3 C17 -123.34(12) 3_657 .
O3 P1 C1 C2 141.7(2) . .
O2 P1 C1 C2 -93.3(2) . .
O1 P1 C1 C2 17.1(2) . .
O3 P1 C1 C6 -36.5(2) . .
O2 P1 C1 C6 88.6(2) . .
O1 P1 C1 C6 -161.05(18) . .
C6 C1 C2 C3 1.3(4) . .
P1 C1 C2 C3 -176.9(2) . .
C1 C2 C3 C4 0.4(5) . .
C2 C3 C4 C5 -2.4(4) . .
C2 C3 C4 N3 175.2(3) . .
C8 N3 C4 C5 142.5(3) . .
C7 N3 C4 C5 -28.1(4) . .
C8 N3 C4 C3 -35.1(4) . .
C7 N3 C4 C3 154.3(3) . .
C3 C4 C5 C6 2.5(4) . .
N3 C4 C5 C6 -175.1(2) . .
C4 C5 C6 C1 -0.7(4) . .
C2 C1 C6 C5 -1.2(4) . .
P1 C1 C6 C5 177.1(2) . .
N1 N2 C7 N3 -0.2(3) . .
Mn2 N2 C7 N3 -167.42(17) 3_556 .
C8 N3 C7 N2 0.1(3) . .
C4 N3 C7 N2 172.3(2) . .
N2 N1 C8 N3 -0.1(3) . .
Mn3 N1 C8 N3 176.85(19) 1_554 .
C7 N3 C8 N1 0.0(3) . .
C4 N3 C8 N1 -172.3(3) . .
O4 P2 C9 C10 28.7(3) . .
O6 P2 C9 C10 157.8(2) . .
O5 P2 C9 C10 -88.2(2) . .
O4 P2 C9 C14 -150.4(2) . .
O6 P2 C9 C14 -21.3(3) . .
O5 P2 C9 C14 92.7(2) . .
C14 C9 C10 C11 1.0(4) . .
P2 C9 C10 C11 -178.1(2) . .
C9 C10 C11 C12 -0.5(5) . .
C10 C11 C12 C13 -1.5(5) . .
C10 C11 C12 N6 -178.8(3) . .
C16 N6 C12 C11 -68.2(4) . .
C15 N6 C12 C11 114.6(3) . .
C16 N6 C12 C13 114.5(4) . .
C15 N6 C12 C13 -62.8(4) . .
C11 C12 C13 C14 2.9(5) . .
N6 C12 C13 C14 -179.8(3) . .
C10 C9 C14 C13 0.4(5) . .
P2 C9 C14 C13 179.6(3) . .
C12 C13 C14 C9 -2.3(5) . .
N4 N5 C15 N6 -1.7(4) . .
C16 N6 C15 N5 1.8(3) . .
C12 N6 C15 N5 179.6(2) . .
N5 N4 C16 N6 0.3(3) . .
C15 N6 C16 N4 -1.3(3) . .
C12 N6 C16 N4 -179.0(2) . .
O9 P3 C17 C18 -101.19(19) . .
O7 P3 C17 C18 20.8(2) . .
O8 P3 C17 C18 139.06(18) . .
O9 P3 C17 C22 77.3(2) . .
O7 P3 C17 C22 -160.72(19) . .
O8 P3 C17 C22 -42.4(2) . .
C22 C17 C18 C19 2.2(3) . .
P3 C17 C18 C19 -179.19(18) . .
C17 C18 C19 C20 -1.7(4) . .
C18 C19 C20 C21 0.3(4) . .
C18 C19 C20 N9 177.6(2) . .
C24 N9 C20 C19 -52.7(3) . .
C23 N9 C20 C19 125.6(3) . .
C24 N9 C20 C21 124.6(3) . .
C23 N9 C20 C21 -57.0(4) . .
C19 C20 C21 C22 0.5(4) . .
N9 C20 C21 C22 -176.7(2) . .
C20 C21 C22 C17 0.1(4) . .
C18 C17 C22 C21 -1.4(4) . .
P3 C17 C22 C21 -179.9(2) . .
N7 N8 C23 N9 -1.1(3) . .
Mn2 N8 C23 N9 169.37(16) 1_554 .
C24 N9 C23 N8 0.2(3) . .
C20 N9 C23 N8 -178.4(2) . .
N8 N7 C24 N9 -1.6(3) . .
Mn1 N7 C24 N9 169.03(18) 1_554 .
C23 N9 C24 N7 0.9(3) . .
C20 N9 C24 N7 179.6(2) . .
